data_4315693
loop_
_publ_author_name
'Ralph A. Zehnder'
'David L. Clark'
'Brian L. Scott'
'Robert J. Donohoe'
'Phillip D. Palmer'
'Wolfgang H. Runde'
'David E. Hobart'

_publ_section_title
;
 Investigation of the Structural Properties of an Extended Series of
 Lanthanide Bis-hydroxychlorides Ln(OH)2Cl (Ln = Nd-Lu, except Pm and Sm)
;
_journal_name_full 'Inorganic Chemistry'
_journal_page_first 4781
_journal_page_last 4790
_journal_paper_doi 10.1021/ic901617c
_journal_volume 49
_journal_year 2010
_chemical_formula_sum 'Cl H2 O2 Tb'
_chemical_formula_weight 228.39
_chemical_name_systematic
; 
 ? 
;
_space_group_IT_number 11
_symmetry_cell_setting monoclinic
_symmetry_space_group_name_Hall '-P 2yb'
_symmetry_space_group_name_H-M 'P 1 21/m 1'
_atom_sites_solution_hydrogens geom
_atom_sites_solution_primary direct
_atom_sites_solution_secondary difmap
_audit_creation_method SHELXL-97
_cell_angle_alpha 90.00
_cell_angle_beta 110.278(2)
_cell_angle_gamma 90.00
_cell_formula_units_Z 2
_cell_length_a 6.1519(10)
_cell_length_b 3.7089(6)
_cell_length_c 6.6593(10)
_cell_measurement_temperature 140(1)
_cell_volume 142.53(4)
_computing_cell_refinement 'SAINT+, v. 7.06 (Bruker AXS, 2001)'
_computing_data_collection 'APEX II, v. 1.08 (Bruker AXS, 2003)'
_computing_data_reduction 'SAINT+, v. 7.06 (Bruker AXS, 2001)'
_computing_molecular_graphics 'SHELXTL, v. 6.10, (Bruker AXS, 2000)'
_computing_publication_material 'SHELXTL, v. 6.10, (Bruker AXS, 2000)'
_computing_structure_refinement 'SHELXL-97 (Sheldrick, 1997)'
_computing_structure_solution 'SHELXS-97 (Sheldrick, 1990)'
_diffrn_ambient_temperature 140(1)
_diffrn_measured_fraction_theta_full 0.997
_diffrn_measured_fraction_theta_max 0.949
_diffrn_measurement_device_type 'Bruker D8 with APEXII CCD'
_diffrn_measurement_method '\w scans'
_diffrn_radiation_monochromator graphite
_diffrn_radiation_source 'fine-focus sealed tube'
_diffrn_radiation_type MoK\a
_diffrn_radiation_wavelength 0.71073
_diffrn_reflns_av_R_equivalents 0.0254
_diffrn_reflns_av_sigmaI/netI 0.0232
_diffrn_reflns_limit_h_max 8
_diffrn_reflns_limit_h_min -7
_diffrn_reflns_limit_k_max 4
_diffrn_reflns_limit_k_min -4
_diffrn_reflns_limit_l_max 8
_diffrn_reflns_limit_l_min -8
_diffrn_reflns_number 1490
_diffrn_reflns_theta_full 25.00
_diffrn_reflns_theta_max 28.52
_diffrn_reflns_theta_min 3.26
_diffrn_standards_decay_% 0
_diffrn_standards_interval_count 0
_diffrn_standards_interval_time 0
_diffrn_standards_number 0
_exptl_absorpt_coefficient_mu 25.461
_exptl_absorpt_correction_T_max 0.3103
_exptl_absorpt_correction_T_min 0.0712
_exptl_absorpt_correction_type multi-scan
_exptl_absorpt_process_details 'SADABS 2.03 (Sheldrick, 2001)'
_exptl_crystal_colour colorless
_exptl_crystal_density_diffrn 5.322
_exptl_crystal_density_method 'not measured'
_exptl_crystal_description needle
_exptl_crystal_F_000 200
_exptl_crystal_size_max 0.22
_exptl_crystal_size_mid 0.06
_exptl_crystal_size_min 0.06
_refine_diff_density_max 1.924
_refine_diff_density_min -1.727
_refine_diff_density_rms 0.439
_refine_ls_extinction_coef 0.057(6)
_refine_ls_extinction_expression Fc^*^=kFc[1+0.001xFc^2^\l^3^/sin(2\q)]^-1/4^
_refine_ls_extinction_method SHELXL
_refine_ls_goodness_of_fit_ref 1.679
_refine_ls_hydrogen_treatment constr
_refine_ls_matrix_type full
_refine_ls_number_parameters 26
_refine_ls_number_reflns 392
_refine_ls_number_restraints 0
_refine_ls_restrained_S_all 1.679
_refine_ls_R_factor_all 0.0227
_refine_ls_R_factor_gt 0.0220
_refine_ls_shift/su_max 0.000
_refine_ls_shift/su_mean 0.000
_refine_ls_structure_factor_coef Fsqd
_refine_ls_weighting_details 'calc w=1/[\s^2^(Fo^2^)+(0.0342P)^2^+0.0000P] where P=(Fo^2^+2Fc^2^)/3'
_refine_ls_weighting_scheme calc
_refine_ls_wR_factor_gt 0.0702
_refine_ls_wR_factor_ref 0.0727
_reflns_number_gt 389
_reflns_number_total 392
_reflns_threshold_expression >2sigma(I)
_cod_data_source_file ic901617c_si_007_04.cif
_cod_data_source_block apx103
_cod_original_sg_symbol_H-M 'P 21/m'
_cod_original_formula_sum 'H2 Cl O2 Tb'
_cod_database_code 4315693

loop_
_symmetry_equiv_pos_as_xyz
'x, y, z'
'-x, y+1/2, -z'
'-x, -y, -z'
'x, -y-1/2, z'

loop_
_atom_site_label
_atom_site_type_symbol
_atom_site_fract_x
_atom_site_fract_y
_atom_site_fract_z
_atom_site_U_iso_or_equiv
_atom_site_adp_type
_atom_site_occupancy
_atom_site_symmetry_multiplicity
_atom_site_calc_flag
_atom_site_refinement_flags
_atom_site_disorder_assembly
_atom_site_disorder_group
Tb1 Tb 0.29844(5) 0.2500 0.12330(5) 0.0047(3) Uani 1 2 d S . .
Cl1 Cl 0.2416(4) 0.7500 0.4347(4) 0.0065(4) Uani 1 2 d S . .
O1 O 0.1009(10) 0.7500 -0.0865(11) 0.0061(11) Uani 1 2 d S . .
H1 H 0.1189 0.7500 -0.2270 0.007 Uiso 1 2 calc SR . .
O2 O 0.5619(9) 0.7500 0.1646(9) 0.0057(11) Uani 1 2 d S . .
H2 H 0.6870 0.7500 0.3042 0.007 Uiso 1 2 calc SR . .

loop_
_atom_site_aniso_label
_atom_site_aniso_U_11
_atom_site_aniso_U_22
_atom_site_aniso_U_33
_atom_site_aniso_U_23
_atom_site_aniso_U_13
_atom_site_aniso_U_12
Tb1 0.0035(3) 0.0051(4) 0.0059(4) 0.000 0.0021(2) 0.000
Cl1 0.0055(8) 0.0071(10) 0.0059(9) 0.000 0.0008(8) 0.000
O1 0.003(3) 0.008(3) 0.007(3) 0.000 0.000(2) 0.000
O2 0.004(2) 0.008(3) 0.005(3) 0.000 0.002(2) 0.000

loop_
_atom_type_symbol
_atom_type_description
_atom_type_scat_dispersion_real
_atom_type_scat_dispersion_imag
_atom_type_scat_source
O O 0.0106 0.0060 'International Tables Vol C Tables 4.2.6.8 and 6.1.1.4'
H H 0.0000 0.0000 'International Tables Vol C Tables 4.2.6.8 and 6.1.1.4'
Cl Cl 0.1484 0.1585 'International Tables Vol C Tables 4.2.6.8 and 6.1.1.4'
Tb Tb -0.1723 4.1537 'International Tables Vol C Tables 4.2.6.8 and 6.1.1.4'

loop_
_geom_angle_atom_site_label_1
_geom_angle_atom_site_label_2
_geom_angle_atom_site_label_3
_geom_angle
_geom_angle_site_symmetry_1
_geom_angle_site_symmetry_3
_geom_angle_publ_flag
O2 Tb1 O1 124.7(2) 3_665 3_565 ?
O2 Tb1 O1 77.24(17) 3_665 1_545 ?
O1 Tb1 O1 69.01(18) 3_565 1_545 ?
O2 Tb1 O1 77.24(17) 3_665 . ?
O1 Tb1 O1 69.01(18) 3_565 . ?
O1 Tb1 O1 102.0(2) 1_545 . ?
O2 Tb1 O2 70.93(17) 3_665 1_545 ?
O1 Tb1 O2 129.71(10) 3_565 1_545 ?
O1 Tb1 O2 69.84(17) 1_545 1_545 ?
O1 Tb1 O2 148.1(2) . 1_545 ?
O2 Tb1 O2 70.93(17) 3_665 . ?
O1 Tb1 O2 129.71(10) 3_565 . ?
O1 Tb1 O2 148.1(2) 1_545 . ?
O1 Tb1 O2 69.84(17) . . ?
O2 Tb1 O2 100.3(2) 1_545 . ?
O2 Tb1 Cl1 138.76(4) 3_665 . ?
O1 Tb1 Cl1 72.38(12) 3_565 . ?
O1 Tb1 Cl1 139.00(15) 1_545 . ?
O1 Tb1 Cl1 75.98(15) . . ?
O2 Tb1 Cl1 130.82(14) 1_545 . ?
O2 Tb1 Cl1 70.67(12) . . ?
O2 Tb1 Cl1 138.76(4) 3_665 1_545 ?
O1 Tb1 Cl1 72.38(12) 3_565 1_545 ?
O1 Tb1 Cl1 75.98(15) 1_545 1_545 ?
O1 Tb1 Cl1 139.00(15) . 1_545 ?
O2 Tb1 Cl1 70.67(12) 1_545 1_545 ?
O2 Tb1 Cl1 130.82(14) . 1_545 ?
Cl1 Tb1 Cl1 79.76(5) . 1_545 ?
O2 Tb1 Tb1 90.0 3_665 1_565 ?
O1 Tb1 Tb1 90.0 3_565 1_565 ?
O1 Tb1 Tb1 141.02(12) 1_545 1_565 ?
O1 Tb1 Tb1 38.98(12) . 1_565 ?
O2 Tb1 Tb1 140.17(10) 1_545 1_565 ?
O2 Tb1 Tb1 39.83(10) . 1_565 ?
Cl1 Tb1 Tb1 50.12(3) . 1_565 ?
Cl1 Tb1 Tb1 129.88(3) 1_545 1_565 ?
O2 Tb1 Tb1 90.0 3_665 1_545 ?
O1 Tb1 Tb1 90.000(1) 3_565 1_545 ?
O1 Tb1 Tb1 38.98(12) 1_545 1_545 ?
O1 Tb1 Tb1 141.02(12) . 1_545 ?
O2 Tb1 Tb1 39.83(10) 1_545 1_545 ?
O2 Tb1 Tb1 140.17(10) . 1_545 ?
Cl1 Tb1 Tb1 129.88(3) . 1_545 ?
Cl1 Tb1 Tb1 50.12(3) 1_545 1_545 ?
Tb1 Tb1 Tb1 180.00(2) 1_565 1_545 ?
O2 Tb1 Tb1 35.96(8) 3_665 3_665 ?
O1 Tb1 Tb1 137.94(11) 3_565 3_665 ?
O1 Tb1 Tb1 113.18(15) 1_545 3_665 ?
O1 Tb1 Tb1 69.63(14) . 3_665 ?
O2 Tb1 Tb1 85.03(11) 1_545 3_665 ?
O2 Tb1 Tb1 34.97(13) . 3_665 ?
Cl1 Tb1 Tb1 104.50(3) . 3_665 ?
Cl1 Tb1 Tb1 149.57(4) 1_545 3_665 ?
Tb1 Tb1 Tb1 61.504(6) 1_565 3_665 ?
Tb1 Tb1 Tb1 118.496(6) 1_545 3_665 ?
O2 Tb1 Tb1 35.96(8) 3_665 3_655 ?
O1 Tb1 Tb1 137.94(11) 3_565 3_655 ?
O1 Tb1 Tb1 69.63(14) 1_545 3_655 ?
O1 Tb1 Tb1 113.18(15) . 3_655 ?
O2 Tb1 Tb1 34.97(13) 1_545 3_655 ?
O2 Tb1 Tb1 85.03(11) . 3_655 ?
Cl1 Tb1 Tb1 149.57(4) . 3_655 ?
Cl1 Tb1 Tb1 104.50(3) 1_545 3_655 ?
Tb1 Tb1 Tb1 118.496(7) 1_565 3_655 ?
Tb1 Tb1 Tb1 61.504(7) 1_545 3_655 ?
Tb1 Tb1 Tb1 56.991(13) 3_665 3_655 ?
Tb1 Cl1 Tb1 79.76(5) . 1_565 ?
Tb1 O1 Tb1 110.99(18) 3_565 1_565 ?
Tb1 O1 Tb1 110.99(18) 3_565 . ?
Tb1 O1 Tb1 102.0(2) 1_565 . ?
Tb1 O2 Tb1 109.07(17) 3_665 . ?
Tb1 O2 Tb1 109.07(17) 3_665 1_565 ?
Tb1 O2 Tb1 100.3(2) . 1_565 ?

loop_
_geom_bond_atom_site_label_1
_geom_bond_atom_site_label_2
_geom_bond_distance
_geom_bond_site_symmetry_2
_geom_bond_publ_flag
Tb1 O2 2.357(6) 3_665 ?
Tb1 O1 2.383(6) 3_565 ?
Tb1 O1 2.386(4) 1_545 ?
Tb1 O1 2.386(4) . ?
Tb1 O2 2.415(3) 1_545 ?
Tb1 O2 2.415(3) . ?
Tb1 Cl1 2.8922(16) . ?
Tb1 Cl1 2.8922(16) 1_545 ?
Tb1 Tb1 3.7089(6) 1_565 ?
Tb1 Tb1 3.7089(6) 1_545 ?
Tb1 Tb1 3.8870(6) 3_665 ?
Tb1 Tb1 3.8870(6) 3_655 ?
Cl1 Tb1 2.8922(16) 1_565 ?
O1 Tb1 2.383(6) 3_565 ?
O1 Tb1 2.386(4) 1_565 ?
O2 Tb1 2.357(6) 3_665 ?
O2 Tb1 2.415(3) 1_565 ?
